data_2209388
loop_
_publ_author_name
'Xu, Fada'
'Ma, Cheng'
'Zhang, Yi-Ping'

_publ_section_title
;
 (<i>E</i>)-Dimethyl 4-(ethylamino)-5-styrylfuran-2,3-dicarboxylate
;
_journal_coeditor_code BH2028
_journal_issue 7
_journal_name_full 'Acta Crystallographica Section E'
_journal_page_first o2886
_journal_page_last o2887
_journal_paper_doi 10.1107/S1600536806022586
_journal_volume 62
_journal_year 2006
_chemical_formula_iupac 'C18 H19 N1 O5'
_chemical_formula_moiety 'C18 H19 N1 O5'
_chemical_formula_sum 'C18 H19 N O5'
_chemical_formula_weight 329.34
_chemical_melting_point 391.5(5)
_chemical_name_systematic
;
(E)-Dimethyl 4-(ethylamino)-5-styrylfuran-2,3-dicarboxylate
;
_space_group_IT_number 2
_symmetry_cell_setting triclinic
_symmetry_space_group_name_Hall '-P 1'
_symmetry_space_group_name_H-M 'P -1'
_cell_angle_alpha 70.17(3)
_cell_angle_beta 82.36(3)
_cell_angle_gamma 75.52(3)
_cell_formula_units_Z 2
_cell_length_a 7.765(4)
_cell_length_b 9.043(4)
_cell_length_c 13.044(11)
_cell_measurement_reflns_used 5627
_cell_measurement_temperature 298(2)
_cell_measurement_theta_max 27.5
_cell_measurement_theta_min 3.1
_cell_volume 833.1(9)
_computing_cell_refinement PROCESS-AUTO
_computing_data_collection 'PROCESS-AUTO (Rigaku, 1998)'
_computing_data_reduction 'CrystalStructure (Rigaku/MSC, 2004)'
_computing_molecular_graphics 'ORTEP-3 for Windows (Farrugia, 1997)'
_computing_publication_material 'WinGX (Farrugia, 1999)'
_computing_structure_refinement 'SHELXL97 (Sheldrick, 1997)'
_computing_structure_solution 'SIR97 (Altomare <i>et al.</i>,  1999)'
_diffrn_detector_area_resol_mean 10.00
_diffrn_measured_fraction_theta_full 0.988
_diffrn_measured_fraction_theta_max 0.988
_diffrn_measurement_device_type 'Rigaku R-AXIS RAPID'
_diffrn_measurement_method \w
_diffrn_radiation_type 'Mo K\a'
_diffrn_radiation_wavelength 0.71075
_diffrn_reflns_av_R_equivalents 0.0271
_diffrn_reflns_limit_h_max 10
_diffrn_reflns_limit_h_min -9
_diffrn_reflns_limit_k_max 11
_diffrn_reflns_limit_k_min -11
_diffrn_reflns_limit_l_max 16
_diffrn_reflns_limit_l_min -16
_diffrn_reflns_number 8262
_diffrn_reflns_theta_full 27.48
_diffrn_reflns_theta_max 27.48
_diffrn_reflns_theta_min 3.11
_exptl_absorpt_coefficient_mu 0.096
_exptl_absorpt_correction_type none
_exptl_crystal_colour orange
_exptl_crystal_density_diffrn 1.313
_exptl_crystal_density_method 'not measured'
_exptl_crystal_description needle
_exptl_crystal_F_000 348
_exptl_crystal_size_max 0.57
_exptl_crystal_size_mid 0.18
_exptl_crystal_size_min 0.16
_refine_diff_density_max 0.259
_refine_diff_density_min -0.273
_refine_ls_extinction_coef 0.032(6)
_refine_ls_extinction_expression Fc^*^=kFc[1+0.001xFc^2^\l^3^/sin(2\q)]^-1/4^
_refine_ls_extinction_method SHELXL97
_refine_ls_goodness_of_fit_ref 0.993
_refine_ls_hydrogen_treatment mixed
_refine_ls_matrix_type full
_refine_ls_number_parameters 225
_refine_ls_number_reflns 3772
_refine_ls_number_restraints 0
_refine_ls_restrained_S_all 0.993
_refine_ls_R_factor_gt 0.048
_refine_ls_shift/su_max 0
_refine_ls_structure_factor_coef Fsqd
_refine_ls_weighting_details 'calc w=1/[\s^2^(Fo^2^)+(0.0782P)^2^] where P=(Fo^2^+2Fc^2^)/3'
_refine_ls_weighting_scheme calc
_refine_ls_wR_factor_ref 0.144
_reflns_number_gt 2119
_reflns_number_total 3772
_reflns_threshold_expression I>2\s(I)
_cod_data_source_file bh2028.cif
_cod_data_source_block I
_cod_depositor_comments
;
The following automatic conversions were performed:

'_chemical_melting_point' value '391-392' was changed to '391.5(5)' -
the average value was taken and precision was estimated.

Automatic conversion script
Id: cif_fix_values 1646 2011-03-28 12:23:43Z adriana 

The following automatic conversions were performed:

'_chemical_melting_point' value '391-392' was changed to '391.5(5)' -
the average value was taken and precision was estimated.

Automatic conversion script
Id: cif_fix_values 1715 2011-07-08 13:25:40Z adriana 
;
_cod_original_formula_sum 'C18 H19 N1 O5'
_cod_database_code 2209388
_cod_database_fobs_code 2209388

loop_
_symmetry_equiv_pos_site_id
_symmetry_equiv_pos_as_xyz
1 x,y,z
2 -x,-y,-z

loop_
_atom_site_type_symbol
_atom_site_label
_atom_site_fract_x
_atom_site_fract_y
_atom_site_fract_z
_atom_site_U_iso_or_equiv
_atom_site_adp_type
_atom_site_calc_flag
_atom_site_refinement_flags
_atom_site_occupancy
C C1 0.4641(2) 0.0790(2) 0.62418(14) 0.0462(4) Uani d . 1
C C2 0.4491(2) -0.0730(2) 0.68415(14) 0.0478(4) Uani d . 1
C C3 0.5915(2) -0.1377(2) 0.75712(15) 0.0498(5) Uani d . 1
C C4 0.6854(2) -0.0196(2) 0.73558(15) 0.0481(4) Uani d . 1
C C5 0.8351(2) -0.0030(2) 0.78157(15) 0.0498(5) Uani d . 1
H H5 0.8893 -0.0913 0.8374 0.06 Uiso calc R 1
C C6 0.9023(2) 0.1275(2) 0.75108(16) 0.0531(5) Uani d . 1
H H6 0.8488 0.2135 0.6936 0.064 Uiso calc R 1
C C7 1.0501(2) 0.1523(2) 0.79683(15) 0.0489(4) Uani d . 1
C C8 1.1458(2) 0.0342(2) 0.88139(16) 0.0598(5) Uani d . 1
H H8 1.116 -0.0658 0.9111 0.072 Uiso calc R 1
C C9 1.2843(3) 0.0638(3) 0.9215(2) 0.0748(7) Uani d . 1
H H9 1.3478 -0.0168 0.9777 0.09 Uiso calc R 1
C C10 1.3300(3) 0.2103(3) 0.8799(2) 0.0794(7) Uani d . 1
H H10 1.4236 0.2294 0.9077 0.095 Uiso calc R 1
C C11 1.2372(3) 0.3281(3) 0.7974(2) 0.0773(7) Uani d . 1
H H11 1.2674 0.428 0.7685 0.093 Uiso calc R 1
C C12 1.0988(3) 0.2990(2) 0.75696(18) 0.0634(6) Uani d . 1
H H12 1.036 0.3806 0.701 0.076 Uiso calc R 1
C C13 0.7820(3) -0.3771(2) 0.8814(2) 0.0724(6) Uani d . 1
H H13A 0.812 -0.3242 0.9279 0.087 Uiso calc R 1
H H13B 0.8757 -0.3783 0.8243 0.087 Uiso calc R 1
C C14 0.7739(3) -0.5465(3) 0.9474(2) 0.0916(9) Uani d . 1
H H14A 0.6969 -0.5466 1.0114 0.137 Uiso calc R 1
H H14B 0.8912 -0.6071 0.9687 0.137 Uiso calc R 1
H H14C 0.7283 -0.5946 0.9046 0.137 Uiso calc R 1
C C15 0.3199(2) -0.1663(2) 0.68137(16) 0.0534(5) Uani d . 1
C C16 0.1146(3) -0.2014(3) 0.5798(2) 0.0708(6) Uani d . 1
H H16A 0.1741 -0.3125 0.594 0.106 Uiso calc R 1
H H16B 0.0733 -0.1584 0.5071 0.106 Uiso calc R 1
H H16C 0.015 -0.1931 0.6313 0.106 Uiso calc R 1
C C17 0.3561(2) 0.2128(2) 0.54130(16) 0.0515(5) Uani d . 1
C C18 0.3410(3) 0.4695(2) 0.4141(2) 0.0817(7) Uani d . 1
H H18A 0.3137 0.4367 0.3565 0.122 Uiso calc R 1
H H18B 0.4116 0.5492 0.3844 0.122 Uiso calc R 1
H H18C 0.2324 0.5143 0.4479 0.122 Uiso calc R 1
N N1 0.6195(2) -0.2883(2) 0.83366(16) 0.0742(6) Uani d . 1
O O1 0.60740(14) 0.11333(13) 0.65328(10) 0.0479(3) Uani d . 1
O O2 0.20954(19) 0.21669(18) 0.52121(14) 0.0846(6) Uani d . 1
O O3 0.43951(17) 0.33142(14) 0.49437(12) 0.0686(5) Uani d . 1
O O4 0.2979(2) -0.28477(18) 0.75497(13) 0.0838(5) Uani d . 1
O O5 0.23681(16) -0.11152(15) 0.59040(11) 0.0609(4) Uani d . 1
H H1 0.537(3) -0.336(2) 0.8373(17) 0.064(6) Uiso d . 1

loop_
_atom_site_aniso_label
_atom_site_aniso_U_11
_atom_site_aniso_U_22
_atom_site_aniso_U_33
_atom_site_aniso_U_12
_atom_site_aniso_U_13
_atom_site_aniso_U_23
C1 0.0411(8) 0.0495(9) 0.0501(11) -0.0133(7) -0.0108(7) -0.0131(8)
C2 0.0470(9) 0.0494(9) 0.0483(11) -0.0152(8) -0.0082(8) -0.0119(8)
C3 0.0487(9) 0.0482(9) 0.0513(11) -0.0152(8) -0.0127(8) -0.0073(8)
C4 0.0461(9) 0.0465(9) 0.0492(11) -0.0092(8) -0.0128(8) -0.0091(8)
C5 0.0442(9) 0.0483(9) 0.0542(11) -0.0092(8) -0.0160(8) -0.0086(8)
C6 0.0481(9) 0.0500(9) 0.0579(12) -0.0077(8) -0.0206(8) -0.0087(8)
C7 0.0420(9) 0.0510(9) 0.0548(11) -0.0084(8) -0.0094(8) -0.0172(8)
C8 0.0567(11) 0.0590(11) 0.0626(13) -0.0142(9) -0.0187(9) -0.0111(9)
C9 0.0620(12) 0.0817(14) 0.0804(16) -0.0096(11) -0.0341(11) -0.0188(12)
C10 0.0597(12) 0.0907(16) 0.1024(19) -0.0229(12) -0.0283(12) -0.0360(14)
C11 0.0670(13) 0.0665(12) 0.1064(19) -0.0251(11) -0.0200(13) -0.0242(13)
C12 0.0577(11) 0.0531(11) 0.0789(15) -0.0161(9) -0.0192(10) -0.0116(10)
C13 0.0642(12) 0.0552(11) 0.0805(16) -0.0079(10) -0.0182(11) 0.0019(11)
C14 0.0870(16) 0.0621(13) 0.098(2) -0.0124(12) -0.0179(15) 0.0113(13)
C15 0.0512(10) 0.0526(10) 0.0585(12) -0.0183(8) -0.0103(9) -0.0127(9)
C16 0.0646(12) 0.0770(13) 0.0857(16) -0.0344(11) -0.0181(11) -0.0262(12)
C17 0.0541(10) 0.0465(9) 0.0572(12) -0.0145(8) -0.0172(9) -0.0129(8)
C18 0.0937(16) 0.0485(11) 0.0919(17) -0.0120(11) -0.0452(14) 0.0039(11)
N1 0.0693(11) 0.0582(10) 0.0843(14) -0.0273(9) -0.0337(10) 0.0118(9)
O1 0.0445(6) 0.0438(6) 0.0551(8) -0.0136(5) -0.0164(5) -0.0076(5)
O2 0.0726(9) 0.0722(9) 0.1049(13) -0.0284(8) -0.0511(9) 0.0031(9)
O3 0.0643(8) 0.0439(7) 0.0885(11) -0.0160(6) -0.0324(7) 0.0040(7)
O4 0.1029(11) 0.0753(10) 0.0763(11) -0.0557(9) -0.0302(9) 0.0072(8)
O5 0.0608(8) 0.0616(8) 0.0675(9) -0.0279(6) -0.0203(7) -0.0131(7)

loop_
_atom_type_symbol
_atom_type_description
_atom_type_scat_dispersion_real
_atom_type_scat_dispersion_imag
_atom_type_scat_source
C C 0.0033 0.0016 'International Tables Vol C Tables 4.2.6.8 and 6.1.1.4'
H H 0 0 'International Tables Vol C Tables 4.2.6.8 and 6.1.1.4'
N N 0.0061 0.0033 'International Tables Vol C Tables 4.2.6.8 and 6.1.1.4'
O O 0.0106 0.006 'International Tables Vol C Tables 4.2.6.8 and 6.1.1.4'

loop_
_geom_angle_atom_site_label_1
_geom_angle_atom_site_label_2
_geom_angle_atom_site_label_3
_geom_angle
C2 C1 O1 110.18(14)
C2 C1 C17 134.44(15)
O1 C1 C17 115.28(15)
C1 C2 C3 106.67(15)
C1 C2 C15 130.78(15)
C3 C2 C15 122.55(15)
C4 C3 N1 129.04(16)
C4 C3 C2 106.41(15)
N1 C3 C2 124.54(16)
C3 C4 O1 109.05(14)
C3 C4 C5 134.99(16)
O1 C4 C5 115.89(15)
C6 C5 C4 125.55(16)
C6 C5 H5 117.2
C4 C5 H5 117.2
C5 C6 C7 127.77(16)
C5 C6 H6 116.1
C7 C6 H6 116.1
C12 C7 C8 117.15(17)
C12 C7 C6 119.89(16)
C8 C7 C6 122.95(17)
C9 C8 C7 120.62(19)
C9 C8 H8 119.7
C7 C8 H8 119.7
C10 C9 C8 120.87(19)
C10 C9 H9 119.6
C8 C9 H9 119.6
C11 C10 C9 119.44(19)
C11 C10 H10 120.3
C9 C10 H10 120.3
C10 C11 C12 119.9(2)
C10 C11 H11 120.1
C12 C11 H11 120.1
C11 C12 C7 122.05(19)
C11 C12 H12 119
C7 C12 H12 119
N1 C13 C14 112.23(19)
N1 C13 H13A 109.2
C14 C13 H13A 109.2
N1 C13 H13B 109.2
C14 C13 H13B 109.2
H13A C13 H13B 107.9
C13 C14 H14A 109.5
C13 C14 H14B 109.5
H14A C14 H14B 109.5
C13 C14 H14C 109.5
H14A C14 H14C 109.5
H14B C14 H14C 109.5
O4 C15 O5 123.50(17)
O4 C15 C2 122.64(17)
O5 C15 C2 113.82(16)
O5 C16 H16A 109.5
O5 C16 H16B 109.5
H16A C16 H16B 109.5
O5 C16 H16C 109.5
H16A C16 H16C 109.5
H16B C16 H16C 109.5
O2 C17 O3 123.65(16)
O2 C17 C1 124.69(17)
O3 C17 C1 111.61(15)
O3 C18 H18A 109.5
O3 C18 H18B 109.5
H18A C18 H18B 109.5
O3 C18 H18C 109.5
H18A C18 H18C 109.5
H18B C18 H18C 109.5
C3 N1 C13 126.15(18)
C3 N1 H1 112.2(13)
C13 N1 H1 119.6(13)
C1 O1 C4 107.68(13)
C17 O3 C18 115.27(15)
C15 O5 C16 116.89(15)

loop_
_geom_bond_atom_site_label_1
_geom_bond_atom_site_label_2
_geom_bond_distance
C1 C2 1.357(2)
C1 O1 1.358(2)
C1 C17 1.477(2)
C2 C3 1.432(2)
C2 C15 1.474(2)
C3 C4 1.371(2)
C3 N1 1.373(2)
C4 O1 1.378(2)
C4 C5 1.438(2)
C5 C6 1.326(3)
C5 H5 0.93
C6 C7 1.457(2)
C6 H6 0.93
C7 C12 1.379(3)
C7 C8 1.390(2)
C8 C9 1.375(3)
C8 H8 0.93
C9 C10 1.368(3)
C9 H9 0.93
C10 C11 1.363(3)
C10 H10 0.93
C11 C12 1.375(3)
C11 H11 0.93
C12 H12 0.93
C13 N1 1.410(3)
C13 C14 1.494(3)
C13 H13A 0.97
C13 H13B 0.97
C14 H14A 0.96
C14 H14B 0.96
C14 H14C 0.96
C15 O4 1.204(2)
C15 O5 1.310(2)
C16 O5 1.441(2)
C16 H16A 0.96
C16 H16B 0.96
C16 H16C 0.96
C17 O2 1.191(2)
C17 O3 1.320(2)
C18 O3 1.446(2)
C18 H18A 0.96
C18 H18B 0.96
C18 H18C 0.96
N1 H1 0.84(2)

loop_
_geom_hbond_atom_site_label_D
_geom_hbond_atom_site_label_H
_geom_hbond_atom_site_label_A
_geom_hbond_distance_DH
_geom_hbond_distance_HA
_geom_hbond_distance_DA
_geom_hbond_angle_DHA
_geom_hbond_publ_flag
N1 H1 O4 0.85(2) 2.14(2) 2.813(3) 136.4(18) no

loop_
_cod_related_entry_id
_cod_related_entry_database
_cod_related_entry_code
1 ChemSpider 30654981
